data_7211217
loop_
_publ_author_name
'Stefankiewicz, Artur R.'
'Harrowfield, Jack'
'Madalan, Augustin M.'
'Lehn, Jean-Marie'

_publ_section_title
;
 Tuning the planarity of [2 \\times 2] grids
;
_journal_issue 44
_journal_name_full CrystEngComm
_journal_page_first 9128
_journal_paper_doi 10.1039/c3ce41510d
_journal_volume 15
_journal_year 2013
_chemical_formula_sum 'C100 H80 B4 F16 Fe4 N26 O9'
_chemical_formula_weight 2360.48
_chemical_name_systematic
;
 ?
;
_space_group_IT_number 114
_symmetry_cell_setting tetragonal
_symmetry_space_group_name_Hall 'P -4 2n'
_symmetry_space_group_name_H-M 'P -4 21 c'
_atom_sites_solution_hydrogens geom
_atom_sites_solution_primary direct
_atom_sites_solution_secondary difmap
_audit_creation_method SHELXL-97
_cell_angle_alpha 90.00
_cell_angle_beta 90.00
_cell_angle_gamma 90.00
_cell_formula_units_Z 2
_cell_length_a 20.064(3)
_cell_length_b 20.064(3)
_cell_length_c 13.088(3)
_cell_measurement_reflns_used 4735
_cell_measurement_temperature 173(2)
_cell_measurement_theta_max 24.48
_cell_measurement_theta_min 1.86
_cell_volume 5268.8(16)
_computing_cell_refinement 'Denzo (Nonius B.V., 1998)'
_computing_data_collection 'Collect (Nonius B.V., 1998)'
_computing_data_reduction 'Denzo (Nonius B.V., 1998)'
_computing_structure_refinement 'SHELXL-97 (Sheldrick, 1997)'
_computing_structure_solution 'SHELXS-97 (Sheldrick, 1997)'
_diffrn_ambient_temperature 173(2)
_diffrn_measured_fraction_theta_full 0.999
_diffrn_measured_fraction_theta_max 0.999
_diffrn_measurement_device_type 'Kappa CCD'
_diffrn_measurement_method 'phi&omega scans'
_diffrn_radiation_monochromator graphite
_diffrn_radiation_source 'fine-focus sealed tube'
_diffrn_radiation_type MoK\a
_diffrn_radiation_wavelength 0.71073
_diffrn_reflns_av_R_equivalents 0.0491
_diffrn_reflns_av_sigmaI/netI 0.0644
_diffrn_reflns_limit_h_max 23
_diffrn_reflns_limit_h_min -23
_diffrn_reflns_limit_k_max 23
_diffrn_reflns_limit_k_min -23
_diffrn_reflns_limit_l_max 15
_diffrn_reflns_limit_l_min -15
_diffrn_reflns_number 8452
_diffrn_reflns_theta_full 24.48
_diffrn_reflns_theta_max 24.48
_diffrn_reflns_theta_min 1.86
_exptl_absorpt_coefficient_mu 0.638
_exptl_absorpt_correction_type none
_exptl_crystal_colour black
_exptl_crystal_density_diffrn 1.483
_exptl_crystal_density_meas ?
_exptl_crystal_density_method 'not measured'
_exptl_crystal_description prism
_exptl_crystal_F_000 2388
_exptl_crystal_size_max 0.2
_exptl_crystal_size_mid 0.2
_exptl_crystal_size_min 0.1
_refine_diff_density_max 1.089
_refine_diff_density_min -0.302
_refine_diff_density_rms 0.106
_refine_ls_abs_structure_details 'Flack H D (1983), Acta Cryst. A39, 876-881'
_refine_ls_abs_structure_Flack 0.04(4)
_refine_ls_extinction_method none
_refine_ls_goodness_of_fit_ref 1.082
_refine_ls_hydrogen_treatment constr
_refine_ls_matrix_type full
_refine_ls_number_parameters 348
_refine_ls_number_reflns 4375
_refine_ls_number_restraints 15
_refine_ls_restrained_S_all 1.081
_refine_ls_R_factor_all 0.1164
_refine_ls_R_factor_gt 0.0890
_refine_ls_shift/su_max 0.003
_refine_ls_shift/su_mean 0.000
_refine_ls_structure_factor_coef Fsqd
_refine_ls_weighting_details 'calc w=1/[\s^2^(Fo^2^)+(0.1295P)^2^+6.8448P] where P=(Fo^2^+2Fc^2^)/3'
_refine_ls_weighting_scheme calc
_refine_ls_wR_factor_gt 0.2141
_refine_ls_wR_factor_ref 0.2278
_reflns_number_gt 3324
_reflns_number_total 4375
_reflns_threshold_expression >2sigma(I)
_cod_data_source_file c3ce41510d.txt
_cod_data_source_block shelxl
_cod_depositor_comments
;
The following automatic conversions were performed:

'_symmetry_cell_setting' value 'Tetragonal' changed to 'tetragonal'
according to /home/saulius/struct/CIF-dictionaries/cif_core.dic
dictionary named 'cif_core.dic' version 2.4.2 from 2011-04-26.

Automatic conversion script
Id: cif_fix_values 1891 2012-01-12 08:04:46Z andrius 

The following automatic conversions were performed:

'_exptl_crystal_density_meas' value 'not measured' was changed to '?'
- the value is perceived as not measured.

Automatic conversion script
Id: cif_fix_values 3008 2015-01-20 13:52:24Z robertas 
;
_cod_original_cell_volume 5268.9(15)
_cod_original_sg_symbol_H-M P-421c
_cod_database_code 7211217

loop_
_symmetry_equiv_pos_as_xyz
'x, y, z'
'-x, -y, z'
'y, -x, -z'
'-y, x, -z'
'-x+1/2, y+1/2, -z+1/2'
'x+1/2, -y+1/2, -z+1/2'
'-y+1/2, -x+1/2, z+1/2'
'y+1/2, x+1/2, z+1/2'

loop_
_atom_site_label
_atom_site_type_symbol
_atom_site_fract_x
_atom_site_fract_y
_atom_site_fract_z
_atom_site_U_iso_or_equiv
_atom_site_adp_type
_atom_site_occupancy
_atom_site_symmetry_multiplicity
_atom_site_calc_flag
_atom_site_refinement_flags
C1 C 0.1887(4) 0.7047(4) 1.0312(6) 0.044(2) Uani 1 1 d .
C2 C 0.1966(5) 0.6416(4) 0.9910(7) 0.062(2) Uani 1 1 d .
H2 H 0.1936 0.6354 0.9191 0.075 Uiso 1 1 calc R
C3 C 0.2087(6) 0.5881(5) 1.0518(7) 0.067(3) Uani 1 1 d .
H3 H 0.2149 0.5455 1.0216 0.081 Uiso 1 1 calc R
C4 C 0.2120(5) 0.5946(5) 1.1575(7) 0.062(3) Uani 1 1 d .
H4 H 0.2190 0.5565 1.1994 0.075 Uiso 1 1 calc R
C5 C 0.2052(4) 0.6550(4) 1.1995(6) 0.052(2) Uani 1 1 d .
H5 H 0.2089 0.6592 1.2715 0.062 Uiso 1 1 calc R
C6 C 0.1927(4) 0.7135(4) 1.1401(5) 0.047(2) Uani 1 1 d .
C7 C 0.1852(4) 0.7755(4) 1.1898(6) 0.0416(19) Uani 1 1 d .
H7 H 0.1876 0.7758 1.2623 0.050 Uiso 1 1 calc R
C8 C 0.1615(4) 0.9455(4) 1.1651(5) 0.0420(19) Uani 1 1 d .
C9 C 0.0031(5) 0.8451(4) 0.7768(6) 0.049(2) Uani 1 1 d .
H9 H 0.0011 0.8441 0.7043 0.058 Uiso 1 1 calc R
C10 C 0.0618(4) 0.8530(4) 0.8251(5) 0.0418(19) Uani 1 1 d .
C11 C 0.1571(4) 1.0106(4) 1.0197(6) 0.0406(19) Uani 1 1 d .
C12 C 0.1654(4) 1.0135(3) 0.9055(4) 0.067(3) Uani 1 1 d G
C13 C 0.1107(4) 1.0129(4) 0.8402(6) 0.109(5) Uani 1 1 d G
H13 H 0.0669 1.0100 0.8674 0.130 Uiso 1 1 calc R
C14 C 0.1202(7) 1.0166(4) 0.7352(5) 0.190(13) Uani 1 1 d G
H14 H 0.0828 1.0162 0.6906 0.229 Uiso 1 1 calc R
C15 C 0.1843(8) 1.0208(4) 0.6954(4) 0.211(15) Uani 1 1 d G
H15 H 0.1907 1.0234 0.6236 0.253 Uiso 1 1 calc R
C16 C 0.2389(6) 1.0214(4) 0.7607(7) 0.209(14) Uani 1 1 d G
H16 H 0.2827 1.0243 0.7335 0.251 Uiso 1 1 calc R
C17 C 0.2295(4) 1.0177(4) 0.8657(6) 0.117(6) Uani 1 1 d G
H17 H 0.2668 1.0181 0.9103 0.140 Uiso 1 1 calc R
C18 C 0.2322(4) 0.8542(4) 0.7680(6) 0.045(2) Uani 1 1 d .
H18 H 0.2259 0.8516 0.6962 0.055 Uiso 1 1 calc R
C19 C 0.2981(4) 0.8525(4) 0.8044(6) 0.049(2) Uani 1 1 d .
C20 C 0.3508(5) 0.8441(5) 0.7340(6) 0.063(2) Uani 1 1 d .
H20 H 0.3404 0.8360 0.6643 0.076 Uiso 1 1 calc R
C21 C 0.4134(6) 0.8470(6) 0.7616(8) 0.078(3) Uani 1 1 d .
H21 H 0.4477 0.8397 0.7127 0.094 Uiso 1 1 calc R
C22 C 0.4297(6) 0.8609(8) 0.8633(10) 0.096(4) Uani 1 1 d .
H22 H 0.4750 0.8647 0.8833 0.115 Uiso 1 1 calc R
C23 C 0.3786(5) 0.8691(6) 0.9355(7) 0.082(3) Uani 1 1 d .
H23 H 0.3899 0.8787 1.0045 0.098 Uiso 1 1 calc R
C24 C 0.3138(4) 0.8636(4) 0.9090(6) 0.046(2) Uani 1 1 d .
N1 N 0.1754(3) 0.8316(3) 1.1445(4) 0.0430(16) Uani 1 1 d .
N2 N 0.1714(4) 0.8869(3) 1.2049(5) 0.0464(18) Uani 1 1 d .
H2A H 0.1756 0.8829 1.2716 0.056 Uiso 1 1 calc R
N3 N 0.1609(3) 0.9497(3) 1.0589(4) 0.0390(16) Uani 1 1 d .
N4 N 0.0676(3) 0.8503(3) 0.9311(4) 0.0393(15) Uani 1 1 d .
N5 N 0.1191(3) 0.8588(4) 0.7743(5) 0.0476(18) Uani 1 1 d .
H5A H 0.1185 0.8627 0.7073 0.057 Uiso 1 1 calc R
N6 N 0.1790(3) 0.8590(3) 0.8249(4) 0.0405(15) Uani 1 1 d .
O1 O 0.1774(3) 0.7559(3) 0.9709(4) 0.0550(15) Uani 1 1 d .
O2 O 0.2676(3) 0.8714(3) 0.9802(4) 0.0577(16) Uani 1 1 d .
C33 C 0.5000 1.0000 1.142(3) 0.58(4) Uani 1 2 d SDU
Fe1 Fe 0.17542(6) 0.85098(5) 0.98487(8) 0.0424(4) Uani 1 1 d .
B1 B 0.1689(7) 0.8934(6) 1.4912(7) 0.073(4) Uani 1 1 d .
F1 F 0.1689(4) 0.8529(3) 1.4103(4) 0.111(3) Uani 1 1 d .
F2 F 0.1553(7) 0.9547(4) 1.4535(5) 0.167(5) Uani 1 1 d .
F3 F 0.2280(4) 0.8980(7) 1.5374(5) 0.166(5) Uani 1 1 d .
F4 F 0.1205(3) 0.8762(4) 1.5624(4) 0.097(2) Uani 1 1 d .
N12 N 0.5000 1.0000 1.229(3) 0.57(4) Uani 1 2 d SDU
C34 C 0.5000 1.0000 1.027(3) 0.56(4) Uani 1 2 d SDU
O1W O 0.0000 1.0000 0.5000 0.161(9) Uani 1 4 d S

loop_
_atom_site_aniso_label
_atom_site_aniso_U_11
_atom_site_aniso_U_22
_atom_site_aniso_U_33
_atom_site_aniso_U_23
_atom_site_aniso_U_13
_atom_site_aniso_U_12
C1 0.039(5) 0.050(5) 0.044(4) 0.011(4) -0.003(4) -0.001(4)
C2 0.094(7) 0.051(6) 0.041(5) -0.001(5) 0.003(5) 0.004(5)
C3 0.105(8) 0.048(6) 0.050(5) 0.004(5) 0.006(5) 0.001(5)
C4 0.084(7) 0.061(6) 0.042(5) 0.014(5) -0.001(5) 0.014(5)
C5 0.056(5) 0.069(6) 0.032(4) 0.008(4) -0.003(4) 0.000(5)
C6 0.057(5) 0.061(6) 0.023(4) 0.011(4) -0.007(4) -0.006(4)
C7 0.042(5) 0.050(5) 0.033(4) 0.010(4) 0.003(4) 0.004(4)
C8 0.052(5) 0.050(5) 0.024(3) 0.000(4) 0.001(4) -0.001(4)
C9 0.070(6) 0.054(6) 0.022(4) 0.000(4) 0.001(4) 0.001(5)
C10 0.051(5) 0.051(5) 0.023(4) 0.008(4) 0.002(4) 0.002(4)
C11 0.037(4) 0.062(5) 0.023(3) -0.009(4) 0.004(3) -0.010(4)
C12 0.147(11) 0.028(4) 0.026(4) -0.001(3) 0.006(6) -0.004(5)
C13 0.230(17) 0.057(7) 0.039(5) 0.004(5) -0.050(8) -0.014(8)
C14 0.49(4) 0.050(8) 0.031(7) 0.001(6) -0.038(13) 0.043(15)
C15 0.54(5) 0.050(8) 0.040(8) 0.005(6) 0.056(16) 0.025(16)
C16 0.47(4) 0.057(9) 0.097(12) 0.024(8) 0.169(18) 0.051(15)
C17 0.231(18) 0.049(7) 0.071(7) 0.001(5) 0.094(9) -0.003(8)
C18 0.062(6) 0.045(5) 0.029(4) -0.006(4) 0.003(4) -0.004(4)
C19 0.058(5) 0.056(5) 0.034(4) 0.006(4) 0.006(4) -0.007(4)
C20 0.063(6) 0.087(7) 0.041(4) -0.001(5) 0.011(5) 0.000(5)
C21 0.061(7) 0.112(10) 0.061(6) 0.001(6) 0.016(5) 0.010(7)
C22 0.063(7) 0.136(12) 0.088(9) 0.006(8) -0.016(6) -0.003(7)
C23 0.068(7) 0.136(11) 0.040(5) 0.011(6) 0.018(5) 0.016(7)
C24 0.035(5) 0.069(6) 0.034(4) 0.002(4) 0.004(4) 0.008(4)
N1 0.056(4) 0.053(4) 0.020(3) -0.003(3) 0.001(3) -0.003(4)
N2 0.072(5) 0.049(4) 0.018(3) 0.001(3) -0.011(3) 0.000(4)
N3 0.049(4) 0.045(4) 0.022(3) -0.002(3) 0.000(3) -0.001(3)
N4 0.051(4) 0.051(4) 0.016(3) 0.001(3) -0.003(3) 0.003(3)
N5 0.051(4) 0.072(5) 0.020(3) 0.005(3) -0.001(3) 0.002(4)
N6 0.047(4) 0.049(4) 0.025(3) 0.004(3) 0.001(3) -0.005(4)
O1 0.085(4) 0.055(3) 0.025(3) 0.003(2) 0.003(3) 0.000(3)
O2 0.077(4) 0.077(4) 0.019(2) 0.003(3) 0.000(3) 0.000(3)
C33 0.74(6) 0.80(7) 0.20(3) 0.000 0.000 -0.65(6)
Fe1 0.0550(7) 0.0554(7) 0.0166(5) 0.0021(5) -0.0016(5) 0.0024(5)
B1 0.102(9) 0.100(9) 0.016(4) 0.001(5) -0.001(6) 0.028(7)
F1 0.209(8) 0.100(5) 0.023(2) -0.001(3) 0.008(4) -0.013(5)
F2 0.345(15) 0.109(6) 0.048(4) 0.023(4) 0.024(6) 0.028(7)
F3 0.110(6) 0.346(15) 0.042(4) 0.014(6) -0.015(4) -0.012(7)
F4 0.114(5) 0.152(6) 0.024(3) 0.014(3) -0.005(3) -0.021(4)
N12 0.73(6) 0.82(7) 0.18(3) 0.000 0.000 -0.63(6)
C34 0.75(6) 0.77(7) 0.18(3) 0.000 0.000 -0.67(6)
O1W 0.187(13) 0.187(13) 0.110(19) 0.000 0.000 0.000

loop_
_atom_type_symbol
_atom_type_description
_atom_type_scat_dispersion_real
_atom_type_scat_dispersion_imag
_atom_type_scat_source
C C 0.0033 0.0016 'International Tables Vol C Tables 4.2.6.8 and 6.1.1.4'
H H 0.0000 0.0000 'International Tables Vol C Tables 4.2.6.8 and 6.1.1.4'
N N 0.0061 0.0033 'International Tables Vol C Tables 4.2.6.8 and 6.1.1.4'
O O 0.0106 0.0060 'International Tables Vol C Tables 4.2.6.8 and 6.1.1.4'
Fe Fe 0.3463 0.8444 'International Tables Vol C Tables 4.2.6.8 and 6.1.1.4'
B B 0.0013 0.0007 'International Tables Vol C Tables 4.2.6.8 and 6.1.1.4'
F F 0.0171 0.0103 'International Tables Vol C Tables 4.2.6.8 and 6.1.1.4'

loop_
_geom_angle_atom_site_label_1
_geom_angle_atom_site_label_2
_geom_angle_atom_site_label_3
_geom_angle
_geom_angle_site_symmetry_1
_geom_angle_site_symmetry_3
O1 C1 C2 120.5(8) . .
O1 C1 C6 120.6(8) . .
C2 C1 C6 118.9(8) . .
C3 C2 C1 121.4(9) . .
C3 C2 H2 119.3 . .
C1 C2 H2 119.3 . .
C2 C3 C4 121.3(9) . .
C2 C3 H3 119.4 . .
C4 C3 H3 119.4 . .
C5 C4 C3 119.1(9) . .
C5 C4 H4 120.4 . .
C3 C4 H4 120.4 . .
C4 C5 C6 122.6(8) . .
C4 C5 H5 118.7 . .
C6 C5 H5 118.7 . .
C7 C6 C5 119.5(7) . .
C7 C6 C1 123.9(7) . .
C5 C6 C1 116.6(8) . .
N1 C7 C6 125.1(7) . .
N1 C7 H7 117.5 . .
C6 C7 H7 117.5 . .
N2 C8 C9 123.2(7) . 4_667
N2 C8 N3 117.0(7) . .
C9 C8 N3 119.7(7) 4_667 .
C10 C9 C8 118.8(7) . 3_467
C10 C9 H9 120.6 . .
C8 C9 H9 120.6 3_467 .
N5 C10 C9 122.1(7) . .
N5 C10 N4 115.3(7) . .
C9 C10 N4 122.4(7) . .
N4 C11 N3 127.9(6) 4_667 .
N4 C11 C12 117.6(7) 4_667 .
N3 C11 C12 114.4(6) . .
C13 C12 C17 120.0 . .
C13 C12 C11 121.6(5) . .
C17 C12 C11 118.4(5) . .
C14 C13 C12 120.0 . .
C14 C13 H13 120.0 . .
C12 C13 H13 120.0 . .
C13 C14 C15 120.0 . .
C13 C14 H14 120.0 . .
C15 C14 H14 120.0 . .
C16 C15 C14 120.0 . .
C16 C15 H15 120.0 . .
C14 C15 H15 120.0 . .
C15 C16 C17 120.0 . .
C15 C16 H16 120.0 . .
C17 C16 H16 120.0 . .
C16 C17 C12 120.0 . .
C16 C17 H17 120.0 . .
C12 C17 H17 120.0 . .
N6 C18 C19 125.3(7) . .
N6 C18 H18 117.4 . .
C19 C18 H18 117.4 . .
C18 C19 C20 119.1(8) . .
C18 C19 C24 122.1(7) . .
C20 C19 C24 118.7(8) . .
C21 C20 C19 122.3(9) . .
C21 C20 H20 118.9 . .
C19 C20 H20 118.9 . .
C20 C21 C22 119.7(10) . .
C20 C21 H21 120.2 . .
C22 C21 H21 120.2 . .
C21 C22 C23 119.7(10) . .
C21 C22 H22 120.2 . .
C23 C22 H22 120.2 . .
C24 C23 C22 121.3(9) . .
C24 C23 H23 119.3 . .
C22 C23 H23 119.3 . .
O2 C24 C23 119.0(8) . .
O2 C24 C19 122.7(7) . .
C23 C24 C19 118.3(8) . .
C7 N1 N2 116.9(6) . .
C7 N1 Fe1 127.8(5) . .
N2 N1 Fe1 114.9(5) . .
C8 N2 N1 120.8(6) . .
C8 N2 H2A 119.6 . .
N1 N2 H2A 119.6 . .
C11 N3 C8 116.2(6) . .
C11 N3 Fe1 131.2(5) . .
C8 N3 Fe1 112.4(5) . .
C11 N4 C10 114.7(6) 3_467 .
C11 N4 Fe1 132.4(5) 3_467 .
C10 N4 Fe1 112.8(5) . .
C10 N5 N6 121.0(6) . .
C10 N5 H5A 119.5 . .
N6 N5 H5A 119.5 . .
C18 N6 N5 116.2(6) . .
C18 N6 Fe1 126.2(5) . .
N5 N6 Fe1 116.8(4) . .
C1 O1 Fe1 136.4(5) . .
C24 O2 Fe1 132.9(5) . .
N12 C33 C34 180.00(4) . .
O2 Fe1 O1 101.1(3) . .
O2 Fe1 N6 85.3(2) . .
O1 Fe1 N6 88.9(2) . .
O2 Fe1 N1 94.1(3) . .
O1 Fe1 N1 84.9(2) . .
N6 Fe1 N1 173.5(3) . .
O2 Fe1 N3 87.1(2) . .
O1 Fe1 N3 158.5(2) . .
N6 Fe1 N3 111.7(2) . .
N1 Fe1 N3 74.6(2) . .
O2 Fe1 N4 156.8(2) . .
O1 Fe1 N4 89.1(3) . .
N6 Fe1 N4 74.0(2) . .
N1 Fe1 N4 107.6(2) . .
N3 Fe1 N4 90.9(2) . .
F3 B1 F1 113.8(11) . .
F3 B1 F2 106.3(12) . .
F1 B1 F2 105.3(8) . .
F3 B1 F4 109.6(8) . .
F1 B1 F4 112.3(11) . .
F2 B1 F4 109.2(10) . .

loop_
_geom_bond_atom_site_label_1
_geom_bond_atom_site_label_2
_geom_bond_distance
_geom_bond_site_symmetry_2
C1 O1 1.315(9) .
C1 C2 1.381(11) .
C1 C6 1.439(11) .
C2 C3 1.357(13) .
C2 H2 0.9500 .
C3 C4 1.391(13) .
C3 H3 0.9500 .
C4 C5 1.338(12) .
C4 H4 0.9500 .
C5 C6 1.429(11) .
C5 H5 0.9500 .
C6 C7 1.411(11) .
C7 N1 1.288(9) .
C7 H7 0.9500 .
C8 N2 1.302(10) .
C8 C9 1.389(11) 4_667
C8 N3 1.393(9) .
C9 C10 1.347(12) .
C9 C8 1.389(12) 3_467
C9 H9 0.9500 .
C10 N5 1.333(10) .
C10 N4 1.394(9) .
C11 N4 1.322(10) 4_667
C11 N3 1.327(10) .
C11 C12 1.504(8) .
C12 C13 1.3900 .
C12 C17 1.3900 .
C13 C14 1.3900 .
C13 H13 0.9500 .
C14 C15 1.3900 .
C14 H14 0.9500 .
C15 C16 1.3900 .
C15 H15 0.9500 .
C16 C17 1.3900 .
C16 H16 0.9500 .
C17 H17 0.9500 .
C18 N6 1.305(10) .
C18 C19 1.406(12) .
C18 H18 0.9500 .
C19 C20 1.413(13) .
C19 C24 1.423(11) .
C20 C21 1.309(14) .
C20 H20 0.9500 .
C21 C22 1.398(16) .
C21 H21 0.9500 .
C22 C23 1.403(15) .
C22 H22 0.9500 .
C23 C24 1.351(13) .
C23 H23 0.9500 .
C24 O2 1.323(9) .
N1 N2 1.366(9) .
N1 Fe1 2.125(6) .
N2 H2A 0.8800 .
N3 Fe1 2.224(6) .
N4 C11 1.322(10) 3_467
N4 Fe1 2.274(6) .
N5 N6 1.372(9) .
N5 H5A 0.8800 .
N6 Fe1 2.101(6) .
O1 Fe1 1.917(6) .
O2 Fe1 1.896(6) .
C33 N12 1.140(8) .
C33 C34 1.513(8) .
B1 F3 1.334(14) .
B1 F1 1.335(12) .
B1 F2 1.354(14) .
B1 F4 1.390(13) .
